data_7106183
loop_
_publ_author_name
'Gautam R. Desiraju'
'Arijit Mukherjee'

_publ_section_title
;
 Synthon polymorphism and pseudopolymorphism in co-crystals. The
 4,4?-bipyridine&#x0096;4-hydroxybenzoic acid structural landscape
;
_journal_name_full Chem.Commun.
_journal_page_first 4090
_journal_paper_doi 10.1039/c0cc05857b
_journal_volume 47
_journal_year 2011
_chemical_formula_moiety 'C10 H8 N2, 2(C7 H6 O3)'
_chemical_formula_sum 'C24 H20 N2 O6'
_chemical_formula_weight 432.42
_chemical_name_common
;
4,4'-bipyridyl:4-hydroxybenzoicacid form 2
;
_chemical_name_systematic
;
?
;
_space_group_IT_number 15
_symmetry_cell_setting monoclinic
_symmetry_space_group_name_Hall '-C 2yc'
_symmetry_space_group_name_H-M 'C 1 2/c 1'
_atom_sites_solution_hydrogens geom
_atom_sites_solution_primary direct
_atom_sites_solution_secondary difmap
_audit_creation_method SHELXL-97
_cell_angle_alpha 90.00
_cell_angle_beta 114.143(8)
_cell_angle_gamma 90.00
_cell_formula_units_Z 4
_cell_length_a 13.983(2)
_cell_length_b 11.6119(19)
_cell_length_c 13.524(2)
_cell_measurement_reflns_used 11625
_cell_measurement_temperature 150(2)
_cell_measurement_theta_max 27.7
_cell_measurement_theta_min 3.0
_cell_volume 2003.8(5)
_computing_cell_refinement
;
CrystalClear-SM Expert 2.0 rc14 (Rigaku, 2009)
;
_computing_data_collection
;
CrystalClear-SM Expert 2.0 rc14 (Rigaku, 2009)
;
_computing_data_reduction
;
CrystalClear-SM Expert 2.0 rc14 (Rigaku, 2009)
;
_computing_structure_refinement 'SHELXL-97 (Sheldrick, 2008)'
_diffrn_ambient_temperature 150(2)
_diffrn_detector_area_resol_mean 13.6612
_diffrn_measured_fraction_theta_full 0.999
_diffrn_measured_fraction_theta_max 0.999
_diffrn_measurement_device_type 'Rigaku Mercury375R (2x2 bin mode)'
_diffrn_measurement_method 'profile data from \w-scans'
_diffrn_radiation_monochromator graphite
_diffrn_radiation_source 'fine-focus sealed tube'
_diffrn_radiation_type MoK\a
_diffrn_radiation_wavelength 0.71073
_diffrn_reflns_av_R_equivalents 0.0312
_diffrn_reflns_av_sigmaI/netI 0.0222
_diffrn_reflns_limit_h_max 18
_diffrn_reflns_limit_h_min -18
_diffrn_reflns_limit_k_max 14
_diffrn_reflns_limit_k_min -15
_diffrn_reflns_limit_l_max 17
_diffrn_reflns_limit_l_min -17
_diffrn_reflns_number 10286
_diffrn_reflns_theta_full 27.48
_diffrn_reflns_theta_max 27.48
_diffrn_reflns_theta_min 3.19
_exptl_absorpt_coefficient_mu 0.104
_exptl_absorpt_correction_T_max 0.9896
_exptl_absorpt_correction_T_min 0.9694
_exptl_absorpt_correction_type multi-scan
_exptl_absorpt_process_details 'Jacobson, R. (1998) Private communication'
_exptl_crystal_colour colourless
_exptl_crystal_density_diffrn 1.433
_exptl_crystal_density_method 'not measured'
_exptl_crystal_description block
_exptl_crystal_F_000 904
_exptl_crystal_size_max 0.30
_exptl_crystal_size_mid 0.20
_exptl_crystal_size_min 0.10
_refine_diff_density_max 0.293
_refine_diff_density_min -0.190
_refine_diff_density_rms 0.042
_refine_ls_extinction_method none
_refine_ls_goodness_of_fit_ref 1.060
_refine_ls_hydrogen_treatment constr
_refine_ls_matrix_type full
_refine_ls_number_parameters 147
_refine_ls_number_reflns 2297
_refine_ls_number_restraints 0
_refine_ls_restrained_S_all 1.060
_refine_ls_R_factor_all 0.0427
_refine_ls_R_factor_gt 0.0374
_refine_ls_shift/su_max 0.000
_refine_ls_shift/su_mean 0.000
_refine_ls_structure_factor_coef Fsqd
_refine_ls_weighting_details 'calc w=1/[\s^2^(Fo^2^)+(0.0550P)^2^+1.0892P] where P=(Fo^2^+2Fc^2^)/3'
_refine_ls_weighting_scheme calc
_refine_ls_wR_factor_gt 0.0989
_refine_ls_wR_factor_ref 0.1024
_reflns_number_gt 2023
_reflns_number_total 2297
_reflns_threshold_expression >2\s(I)
_cod_data_source_file c0cc05857b.txt
_cod_data_source_block datam2
_cod_depositor_comments
;
The following automatic conversions were performed:

'_exptl_absorpt_correction_type' value 'Multi-scan' changed to
'multi-scan' according to the built-in table from CIF Core dictionary
named 'cif_core.dic' version 2.4.1 from 2010-06-29.

Automatic conversion script
Id: cif_fix_values 1646 2011-03-28 12:23:43Z adriana 
;
_cod_original_cell_volume 2003.9(6)
_cod_original_sg_symbol_H-M 'C 2/c'
_cod_database_code 7106183

loop_
_symmetry_equiv_pos_as_xyz
'x, y, z'
'-x, y, -z+1/2'
'x+1/2, y+1/2, z'
'-x+1/2, y+1/2, -z+1/2'
'-x, -y, -z'
'x, -y, z-1/2'
'-x+1/2, -y+1/2, -z'
'x+1/2, -y+1/2, z-1/2'

loop_
_atom_site_label
_atom_site_type_symbol
_atom_site_fract_x
_atom_site_fract_y
_atom_site_fract_z
_atom_site_U_iso_or_equiv
_atom_site_adp_type
_atom_site_occupancy
_atom_site_symmetry_multiplicity
_atom_site_calc_flag
_atom_site_refinement_flags
_atom_site_disorder_assembly
_atom_site_disorder_group
C6 C 0.30560(9) 0.90096(10) 0.41518(9) 0.0218(3) Uani 1 1 d . . .
C7 C 0.27894(9) 0.78966(10) 0.37467(10) 0.0226(3) Uani 1 1 d . . .
H5 H 0.2480 0.7380 0.4076 0.027 Uiso 1 1 calc R . .
C8 C 0.29749(9) 0.75455(10) 0.28653(9) 0.0207(2) Uani 1 1 d . . .
H6 H 0.2803 0.6782 0.2600 0.025 Uiso 1 1 calc R . .
C9 C 0.34108(9) 0.82968(10) 0.23591(9) 0.0197(2) Uani 1 1 d . . .
C10 C 0.36587(10) 0.94135(10) 0.27585(10) 0.0233(3) Uani 1 1 d . . .
H8 H 0.3944 0.9938 0.2412 0.028 Uiso 1 1 calc R . .
C11 C 0.34940(10) 0.97692(10) 0.36533(10) 0.0233(3) Uani 1 1 d . . .
H9 H 0.3679 1.0528 0.3927 0.028 Uiso 1 1 calc R . .
C12 C 0.36054(9) 0.79415(10) 0.14017(9) 0.0211(3) Uani 1 1 d . . .
O1 O 0.36440(7) 0.68289(7) 0.12745(7) 0.0273(2) Uani 1 1 d . . .
H7 H 0.3781 0.6695 0.0736 0.041 Uiso 1 1 calc R . .
O2 O 0.37303(8) 0.86420(8) 0.07861(7) 0.0305(2) Uani 1 1 d . . .
O3 O 0.28873(8) 0.93067(8) 0.50394(8) 0.0313(2) Uani 1 1 d . . .
H10 H 0.3136 0.9965 0.5250 0.047 Uiso 1 1 calc R . .
C1 C -0.00370(9) 0.77230(10) 0.13653(10) 0.0240(3) Uani 1 1 d . . .
H3 H -0.0406 0.7080 0.1470 0.029 Uiso 1 1 calc R . .
C2 C 0.03052(9) 0.77168(11) 0.05388(10) 0.0237(3) Uani 1 1 d . . .
H4 H 0.0151 0.7065 0.0075 0.028 Uiso 1 1 calc R . .
C3 C 0.01640(8) 0.86785(10) 0.20419(9) 0.0201(2) Uani 1 1 d . . .
C4 C 0.06920(9) 0.96036(10) 0.18395(9) 0.0215(3) Uani 1 1 d . . .
H1 H 0.0823 1.0284 0.2265 0.026 Uiso 1 1 calc R . .
C5 C 0.10241(9) 0.95161(10) 0.10057(10) 0.0227(3) Uani 1 1 d . . .
H2 H 0.1398 1.0144 0.0883 0.027 Uiso 1 1 calc R . .
N1 N 0.08435(8) 0.85887(9) 0.03651(8) 0.0227(2) Uani 1 1 d . . .

loop_
_atom_site_aniso_label
_atom_site_aniso_U_11
_atom_site_aniso_U_22
_atom_site_aniso_U_33
_atom_site_aniso_U_23
_atom_site_aniso_U_13
_atom_site_aniso_U_12
C6 0.0273(6) 0.0206(6) 0.0204(5) 0.0008(4) 0.0126(5) 0.0022(4)
C7 0.0283(6) 0.0189(6) 0.0241(6) 0.0016(4) 0.0142(5) -0.0013(4)
C8 0.0241(6) 0.0168(5) 0.0214(5) 0.0003(4) 0.0093(4) 0.0002(4)
C9 0.0217(5) 0.0197(6) 0.0186(5) 0.0015(4) 0.0092(4) 0.0019(4)
C10 0.0281(6) 0.0207(6) 0.0239(6) 0.0023(4) 0.0135(5) -0.0019(5)
C11 0.0302(6) 0.0175(5) 0.0238(6) -0.0018(4) 0.0127(5) -0.0027(5)
C12 0.0230(5) 0.0217(6) 0.0197(5) 0.0017(4) 0.0097(5) 0.0026(4)
O1 0.0447(5) 0.0206(4) 0.0238(4) -0.0003(3) 0.0212(4) 0.0027(4)
O2 0.0478(6) 0.0239(5) 0.0299(5) 0.0061(4) 0.0263(4) 0.0065(4)
O3 0.0545(6) 0.0213(4) 0.0305(5) -0.0054(4) 0.0299(5) -0.0064(4)
C1 0.0239(6) 0.0226(6) 0.0276(6) -0.0024(5) 0.0127(5) -0.0017(4)
C2 0.0238(6) 0.0232(6) 0.0237(6) -0.0032(5) 0.0093(5) 0.0016(4)
C3 0.0192(5) 0.0218(6) 0.0196(5) 0.0008(4) 0.0084(4) 0.0025(4)
C4 0.0243(6) 0.0196(5) 0.0210(5) -0.0009(4) 0.0097(5) 0.0006(4)
C5 0.0248(6) 0.0216(6) 0.0235(6) 0.0024(4) 0.0117(5) 0.0013(4)
N1 0.0242(5) 0.0247(5) 0.0203(5) 0.0010(4) 0.0104(4) 0.0039(4)

loop_
_atom_type_symbol
_atom_type_description
_atom_type_scat_dispersion_real
_atom_type_scat_dispersion_imag
_atom_type_scat_source
C C 0.0033 0.0016 'International Tables Vol C Tables 4.2.6.8 and 6.1.1.4'
H H 0.0000 0.0000 'International Tables Vol C Tables 4.2.6.8 and 6.1.1.4'
N N 0.0061 0.0033 'International Tables Vol C Tables 4.2.6.8 and 6.1.1.4'
O O 0.0106 0.0060 'International Tables Vol C Tables 4.2.6.8 and 6.1.1.4'

loop_
_geom_angle_atom_site_label_1
_geom_angle_atom_site_label_2
_geom_angle_atom_site_label_3
_geom_angle
_geom_angle_site_symmetry_1
_geom_angle_site_symmetry_3
_geom_angle_publ_flag
O3 C6 C7 117.86(10) . . ?
O3 C6 C11 122.38(11) . . ?
C7 C6 C11 119.75(11) . . ?
C8 C7 C6 119.90(11) . . ?
C8 C7 H5 120.1 . . ?
C6 C7 H5 120.1 . . ?
C7 C8 C9 120.90(11) . . ?
C7 C8 H6 119.6 . . ?
C9 C8 H6 119.6 . . ?
C10 C9 C8 118.79(10) . . ?
C10 C9 C12 119.41(10) . . ?
C8 C9 C12 121.79(10) . . ?
C11 C10 C9 120.85(11) . . ?
C11 C10 H8 119.6 . . ?
C9 C10 H8 119.6 . . ?
C10 C11 C6 119.79(11) . . ?
C10 C11 H9 120.1 . . ?
C6 C11 H9 120.1 . . ?
O2 C12 O1 122.75(11) . . ?
O2 C12 C9 122.34(11) . . ?
O1 C12 C9 114.90(10) . . ?
C12 O1 H7 109.5 . . ?
C6 O3 H10 109.5 . . ?
C2 C1 C3 119.44(11) . . ?
C2 C1 H3 120.3 . . ?
C3 C1 H3 120.3 . . ?
N1 C2 C1 122.88(11) . . ?
N1 C2 H4 118.6 . . ?
C1 C2 H4 118.6 . . ?
C1 C3 C4 117.80(10) . . ?
C1 C3 C3 119.98(8) . 2 ?
C4 C3 C3 122.20(8) . 2 ?
C5 C4 C3 118.94(11) . . ?
C5 C4 H1 120.5 . . ?
C3 C4 H1 120.5 . . ?
N1 C5 C4 123.16(11) . . ?
N1 C5 H2 118.4 . . ?
C4 C5 H2 118.4 . . ?
C2 N1 C5 117.72(10) . . ?

loop_
_geom_bond_atom_site_label_1
_geom_bond_atom_site_label_2
_geom_bond_distance
_geom_bond_site_symmetry_2
_geom_bond_publ_flag
C6 O3 1.3592(14) . ?
C6 C7 1.3937(16) . ?
C6 C11 1.3947(16) . ?
C7 C8 1.3810(16) . ?
C7 H5 0.9500 . ?
C8 C9 1.3938(16) . ?
C8 H6 0.9500 . ?
C9 C10 1.3929(16) . ?
C9 C12 1.4864(15) . ?
C10 C11 1.3843(17) . ?
C10 H8 0.9500 . ?
C11 H9 0.9500 . ?
C12 O2 1.2265(14) . ?
C12 O1 1.3074(15) . ?
O1 H7 0.8400 . ?
O3 H10 0.8400 . ?
C1 C2 1.3842(17) . ?
C1 C3 1.3918(16) . ?
C1 H3 0.9500 . ?
C2 N1 1.3385(16) . ?
C2 H4 0.9500 . ?
C3 C4 1.3926(16) . ?
C3 C3 1.487(2) 2 ?
C4 C5 1.3877(16) . ?
C4 H1 0.9500 . ?
C5 N1 1.3399(15) . ?
C5 H2 0.9500 . ?

loop_
_geom_torsion_atom_site_label_1
_geom_torsion_atom_site_label_2
_geom_torsion_atom_site_label_3
_geom_torsion_atom_site_label_4
_geom_torsion
_geom_torsion_site_symmetry_1
_geom_torsion_site_symmetry_2
_geom_torsion_site_symmetry_3
_geom_torsion_site_symmetry_4
_geom_torsion_publ_flag
O3 C6 C7 C8 -178.13(11) . . . . ?
C11 C6 C7 C8 1.02(18) . . . . ?
C6 C7 C8 C9 -1.11(18) . . . . ?
C7 C8 C9 C10 0.04(17) . . . . ?
C7 C8 C9 C12 -179.26(10) . . . . ?
C8 C9 C10 C11 1.13(18) . . . . ?
C12 C9 C10 C11 -179.55(11) . . . . ?
C9 C10 C11 C6 -1.22(18) . . . . ?
O3 C6 C11 C10 179.24(11) . . . . ?
C7 C6 C11 C10 0.14(18) . . . . ?
C10 C9 C12 O2 -18.30(17) . . . . ?
C8 C9 C12 O2 161.01(12) . . . . ?
C10 C9 C12 O1 161.00(11) . . . . ?
C8 C9 C12 O1 -19.70(16) . . . . ?
C3 C1 C2 N1 1.16(18) . . . . ?
C2 C1 C3 C4 1.08(17) . . . . ?
C2 C1 C3 C3 -177.71(12) . . . 2 ?
C1 C3 C4 C5 -2.28(17) . . . . ?
C3 C3 C4 C5 176.49(12) 2 . . . ?
C3 C4 C5 N1 1.39(18) . . . . ?
C1 C2 N1 C5 -2.11(17) . . . . ?
C4 C5 N1 C2 0.81(17) . . . . ?
